data_4306827
loop_
_publ_author_name
'Jan-Uwe Rohde'
'Matthew R. Kelley'
'Wei-Tsung Lee'

_publ_section_title
;
Synthesis, Characterization, and O2 Reactivity of Iridium(I) Complexes
Supported by Guanidinato Ligands
;
_journal_name_full 'Inorganic Chemistry'
_journal_page_first 11461
_journal_page_last 11463
_journal_paper_doi 10.1021/ic801867r
_journal_volume 47
_journal_year 2008
_chemical_formula_iupac '[Ir (C17 H20 N3) (C8 H12)]'
_chemical_formula_moiety 'C25 H32 Ir N3'
_chemical_formula_structural '(Ir (C17 H20 N3) (C8 H12))'
_chemical_formula_sum 'C25 H32 Ir N3'
_chemical_formula_weight 566.74
_chemical_name_systematic
; 
(\h^4^-Cyclooctadiene)(<i>N</i>,<i>N</i>-diethyl-<i>N'</i>,<i>N''</i>-
diphenylguanidinato-\k^2^<i>N'</i>,<i>N''</i>)iridium(I)
;
_chemical_properties_physical air-sensitive
_space_group_IT_number 14
_symmetry_cell_setting monoclinic
_symmetry_Int_Tables_number 14
_symmetry_space_group_name_Hall '-P 2yn'
_symmetry_space_group_name_H-M 'P 1 21/n 1'
_atom_sites_solution_hydrogens mixed
_atom_sites_solution_primary direct
_atom_sites_solution_secondary difmap
_audit_creation_method SHELXL-97
_cell_angle_alpha 90.00
_cell_angle_beta 107.034(5)
_cell_angle_gamma 90.00
_cell_formula_units_Z 4
_cell_length_a 10.2528(11)
_cell_length_b 17.8077(19)
_cell_length_c 12.6997(14)
_cell_measurement_reflns_used 10100
_cell_measurement_temperature 209(2)
_cell_measurement_theta_max 27.89
_cell_measurement_theta_min 3.03
_cell_volume 2217.0(4)
_computing_cell_refinement 'HKL-2000 (Otwinowski & Minor, 1997)'
_computing_data_collection 'Collect (Nonius BV, 1997-2000)'
_computing_data_reduction 'HKL-2000 (Otwinowski & Minor, 1997)'
_computing_molecular_graphics 'Diamond 3.1 (Crystal Impact, 2008)'
_computing_publication_material 'SHELXTL v6.1 (Bruker AXS, 2001)'
_computing_structure_refinement 'SHELXTL v6.1 (Bruker AXS, 2001)'
_computing_structure_solution 'SHELXTL v6.1 (Bruker AXS, 2001)'
_diffrn_ambient_temperature 209(2)
_diffrn_detector_area_resol_mean 9
_diffrn_measured_fraction_theta_full 0.998
_diffrn_measured_fraction_theta_max 0.998
_diffrn_measurement_device_type 'Nonius KappaCCD diffractometer'
_diffrn_measurement_method 'area detector, \f and \w scans'
_diffrn_radiation_monochromator graphite
_diffrn_radiation_source 'fine-focus sealed x-ray tube'
_diffrn_radiation_type MoK\a
_diffrn_radiation_wavelength 0.71073
_diffrn_reflns_av_R_equivalents 0.0388
_diffrn_reflns_av_sigmaI/netI 0.0366
_diffrn_reflns_limit_h_max 13
_diffrn_reflns_limit_h_min -13
_diffrn_reflns_limit_k_max 23
_diffrn_reflns_limit_k_min -23
_diffrn_reflns_limit_l_max 15
_diffrn_reflns_limit_l_min -16
_diffrn_reflns_number 19485
_diffrn_reflns_theta_full 27.89
_diffrn_reflns_theta_max 27.89
_diffrn_reflns_theta_min 3.03
_diffrn_standards_number 0
_exptl_absorpt_coefficient_mu 6.038
_exptl_absorpt_correction_T_max 0.8637
_exptl_absorpt_correction_T_min 0.4267
_exptl_absorpt_correction_type multi-scan
_exptl_absorpt_process_details 'HKL-2000 (Otwinowski & Minor, 1997)'
_exptl_crystal_colour yellow
_exptl_crystal_density_diffrn 1.698
_exptl_crystal_density_method 'not measured'
_exptl_crystal_description blade
_exptl_crystal_F_000 1120
_exptl_crystal_recrystallization_method 'n-pentane, -30 \%C'
_exptl_crystal_size_max 0.17
_exptl_crystal_size_mid 0.08
_exptl_crystal_size_min 0.03
_refine_diff_density_max 0.922
_refine_diff_density_min -0.707
_refine_diff_density_rms 0.093
_refine_ls_extinction_method none
_refine_ls_goodness_of_fit_ref 1.035
_refine_ls_hydrogen_treatment mixed
_refine_ls_matrix_type full
_refine_ls_number_parameters 276
_refine_ls_number_reflns 5287
_refine_ls_number_restraints 4
_refine_ls_restrained_S_all 1.035
_refine_ls_R_factor_all 0.0371
_refine_ls_R_factor_gt 0.0246
_refine_ls_shift/su_max 0.001
_refine_ls_shift/su_mean 0.000
_refine_ls_structure_factor_coef Fsqd
_refine_ls_weighting_details 'calc w=1/[\s^2^(Fo^2^)+(0.0164P)^2^+0.7902P] where P=(Fo^2^+2Fc^2^)/3'
_refine_ls_weighting_scheme calc
_refine_ls_wR_factor_gt 0.0472
_refine_ls_wR_factor_ref 0.0505
_reflns_number_gt 4310
_reflns_number_total 5287
_reflns_threshold_expression I>2\s(I)
_cod_data_source_file ic801867r_si_001.cif
_cod_data_source_block roh87
_cod_original_sg_symbol_H-M 'P 21/n'
_cod_database_code 4306827

loop_
_symmetry_equiv_pos_as_xyz
'x, y, z'
'-x+1/2, y+1/2, -z+1/2'
'-x, -y, -z'
'x-1/2, -y-1/2, z-1/2'

loop_
_atom_site_label
_atom_site_type_symbol
_atom_site_fract_x
_atom_site_fract_y
_atom_site_fract_z
_atom_site_U_iso_or_equiv
_atom_site_adp_type
_atom_site_occupancy
_atom_site_symmetry_multiplicity
_atom_site_calc_flag
_atom_site_refinement_flags
_atom_site_disorder_assembly
_atom_site_disorder_group
Ir Ir 0.047169(11) 0.128092(6) 0.263813(9) 0.02912(5) Uani 1 1 d . . .
N1 N -0.0976(2) 0.04762(13) 0.2659(2) 0.0316(6) Uani 1 1 d . . .
N2 N 0.0954(2) 0.01765(13) 0.2354(2) 0.0323(6) Uani 1 1 d . . .
N3 N -0.0644(2) -0.08246(14) 0.2299(2) 0.0330(6) Uani 1 1 d . . .
C1 C -0.0235(3) -0.01035(17) 0.2433(2) 0.0305(7) Uani 1 1 d . . .
C2 C -0.1880(3) 0.04438(17) 0.3318(3) 0.0321(7) Uani 1 1 d . . .
C3 C -0.2880(3) 0.09944(19) 0.3137(3) 0.0416(8) Uani 1 1 d . . .
H3 H -0.2998 0.1332 0.2547 0.050 Uiso 1 1 calc R . .
C4 C -0.3709(4) 0.1048(2) 0.3829(3) 0.0521(10) Uani 1 1 d . . .
H4 H -0.4360 0.1433 0.3723 0.063 Uiso 1 1 calc R . .
C5 C -0.3578(4) 0.0542(2) 0.4662(3) 0.0583(11) Uani 1 1 d . . .
H5 H -0.4142 0.0578 0.5125 0.070 Uiso 1 1 calc R . .
C6 C -0.2622(4) -0.0018(2) 0.4821(3) 0.0533(10) Uani 1 1 d . . .
H6 H -0.2549 -0.0370 0.5387 0.064 Uiso 1 1 calc R . .
C7 C -0.1762(3) -0.00729(19) 0.4161(3) 0.0406(8) Uani 1 1 d . . .
H7 H -0.1105 -0.0457 0.4283 0.049 Uiso 1 1 calc R . .
C8 C 0.1793(3) -0.01037(16) 0.1732(3) 0.0316(7) Uani 1 1 d . . .
C9 C 0.3180(3) 0.00746(18) 0.2105(3) 0.0389(8) Uani 1 1 d . . .
H9 H 0.3534 0.0323 0.2782 0.047 Uiso 1 1 calc R . .
C10 C 0.4034(4) -0.01123(19) 0.1482(3) 0.0468(9) Uani 1 1 d . . .
H10 H 0.4962 0.0018 0.1733 0.056 Uiso 1 1 calc R . .
C11 C 0.3538(4) -0.04871(18) 0.0499(3) 0.0473(9) Uani 1 1 d . . .
H11 H 0.4123 -0.0610 0.0078 0.057 Uiso 1 1 calc R . .
C12 C 0.2183(4) -0.06812(18) 0.0136(3) 0.0405(8) Uani 1 1 d . . .
H12 H 0.1848 -0.0944 -0.0531 0.049 Uiso 1 1 calc R . .
C13 C 0.1299(3) -0.04937(16) 0.0744(2) 0.0328(7) Uani 1 1 d . . .
H13 H 0.0374 -0.0630 0.0489 0.039 Uiso 1 1 calc R . .
C14 C -0.2102(3) -0.10130(18) 0.1932(3) 0.0391(8) Uani 1 1 d . . .
H14A H -0.2637 -0.0548 0.1833 0.047 Uiso 1 1 calc R . .
H14B H -0.2328 -0.1310 0.2505 0.047 Uiso 1 1 calc R . .
C15 C -0.2496(4) -0.1452(2) 0.0865(3) 0.0527(10) Uani 1 1 d . . .
H15A H -0.2248 -0.1167 0.0301 0.079 Uiso 1 1 calc R . .
H15B H -0.3473 -0.1540 0.0636 0.079 Uiso 1 1 calc R . .
H15C H -0.2020 -0.1929 0.0974 0.079 Uiso 1 1 calc R . .
C16 C 0.0346(3) -0.14432(18) 0.2486(3) 0.0408(8) Uani 1 1 d . . .
H16A H 0.1272 -0.1236 0.2732 0.049 Uiso 1 1 calc R . .
H16B H 0.0243 -0.1708 0.1789 0.049 Uiso 1 1 calc R . .
C17 C 0.0161(4) -0.1998(2) 0.3340(3) 0.0633(12) Uani 1 1 d . . .
H17A H 0.0286 -0.1742 0.4036 0.095 Uiso 1 1 calc R . .
H17B H 0.0829 -0.2398 0.3434 0.095 Uiso 1 1 calc R . .
H17C H -0.0750 -0.2210 0.3094 0.095 Uiso 1 1 calc R . .
C18 C -0.0051(3) 0.21344(18) 0.3575(3) 0.0382(8) Uani 1 1 d D . .
H18 H -0.063(3) 0.1926(18) 0.394(3) 0.046 Uiso 1 1 d D . .
C19 C -0.0589(3) 0.23174(18) 0.2452(3) 0.0375(8) Uani 1 1 d D . .
H19 H -0.152(3) 0.2206(17) 0.210(3) 0.045 Uiso 1 1 d D . .
C20 C 0.0006(4) 0.29270(18) 0.1867(3) 0.0455(9) Uani 1 1 d . . .
H20A H -0.0736 0.3168 0.1301 0.055 Uiso 1 1 calc R . .
H20B H 0.0457 0.3312 0.2402 0.055 Uiso 1 1 calc R . .
C21 C 0.1032(3) 0.2594(2) 0.1334(3) 0.0450(9) Uani 1 1 d . . .
H21A H 0.0554 0.2453 0.0572 0.054 Uiso 1 1 calc R . .
H21B H 0.1710 0.2977 0.1314 0.054 Uiso 1 1 calc R . .
C22 C 0.1754(3) 0.19120(19) 0.1940(3) 0.0353(8) Uani 1 1 d D . .
H22 H 0.209(3) 0.1621(19) 0.149(3) 0.042 Uiso 1 1 d D . .
C23 C 0.2349(3) 0.18707(18) 0.3088(3) 0.0341(7) Uani 1 1 d D . .
H23 H 0.306(3) 0.1578(18) 0.336(3) 0.041 Uiso 1 1 d D . .
C24 C 0.2386(3) 0.25269(19) 0.3860(3) 0.0419(8) Uani 1 1 d . . .
H24A H 0.2312 0.2999 0.3451 0.050 Uiso 1 1 calc R . .
H24B H 0.3258 0.2528 0.4444 0.050 Uiso 1 1 calc R . .
C25 C 0.1209(3) 0.2468(2) 0.4372(3) 0.0448(9) Uani 1 1 d . . .
H25A H 0.1492 0.2153 0.5034 0.054 Uiso 1 1 calc R . .
H25B H 0.0994 0.2969 0.4595 0.054 Uiso 1 1 calc R . .

loop_
_atom_site_aniso_label
_atom_site_aniso_U_11
_atom_site_aniso_U_22
_atom_site_aniso_U_33
_atom_site_aniso_U_23
_atom_site_aniso_U_13
_atom_site_aniso_U_12
Ir 0.02310(7) 0.03018(7) 0.03660(8) -0.00438(5) 0.01268(5) -0.00244(5)
N1 0.0230(14) 0.0310(14) 0.0457(15) -0.0076(12) 0.0176(12) -0.0037(11)
N2 0.0232(14) 0.0321(14) 0.0468(16) -0.0055(12) 0.0184(12) -0.0030(11)
N3 0.0269(15) 0.0288(14) 0.0482(16) -0.0042(12) 0.0190(13) -0.0007(11)
C1 0.0255(17) 0.0326(17) 0.0347(17) -0.0011(14) 0.0111(14) -0.0017(13)
C2 0.0204(16) 0.0359(17) 0.0408(18) -0.0124(14) 0.0104(14) -0.0063(13)
C3 0.0288(19) 0.0404(19) 0.061(2) -0.0087(17) 0.0222(17) -0.0038(15)
C4 0.032(2) 0.051(2) 0.082(3) -0.021(2) 0.031(2) -0.0075(17)
C5 0.046(2) 0.075(3) 0.069(3) -0.028(2) 0.042(2) -0.021(2)
C6 0.049(2) 0.072(3) 0.045(2) -0.0097(19) 0.0227(19) -0.018(2)
C7 0.034(2) 0.047(2) 0.0424(19) -0.0056(16) 0.0140(16) -0.0035(16)
C8 0.0255(17) 0.0274(16) 0.0465(19) 0.0056(14) 0.0175(14) 0.0053(13)
C9 0.0283(18) 0.0430(19) 0.050(2) -0.0028(16) 0.0180(16) 0.0003(14)
C10 0.033(2) 0.044(2) 0.073(3) 0.0025(19) 0.0297(19) 0.0021(16)
C11 0.054(2) 0.0380(19) 0.065(2) 0.0086(18) 0.040(2) 0.0099(17)
C12 0.054(2) 0.0339(18) 0.0394(19) 0.0078(15) 0.0233(17) 0.0116(16)
C13 0.0291(17) 0.0293(16) 0.0396(18) 0.0070(14) 0.0095(14) 0.0038(13)
C14 0.0299(19) 0.0366(17) 0.055(2) -0.0082(16) 0.0191(16) -0.0059(14)
C15 0.049(2) 0.049(2) 0.060(2) -0.0152(18) 0.0154(19) -0.0081(18)
C16 0.036(2) 0.0306(17) 0.063(2) 0.0069(15) 0.0265(18) 0.0058(14)
C17 0.059(3) 0.057(2) 0.087(3) 0.032(2) 0.042(2) 0.017(2)
C18 0.036(2) 0.0370(18) 0.049(2) -0.0109(16) 0.0242(17) -0.0071(15)
C19 0.0329(19) 0.0292(17) 0.053(2) -0.0053(15) 0.0160(17) 0.0027(14)
C20 0.045(2) 0.0374(19) 0.053(2) 0.0032(16) 0.0122(18) 0.0025(16)
C21 0.039(2) 0.051(2) 0.046(2) 0.0087(17) 0.0148(17) -0.0039(17)
C22 0.0278(18) 0.0400(19) 0.044(2) -0.0001(15) 0.0194(15) -0.0043(14)
C23 0.0210(17) 0.0376(18) 0.044(2) -0.0008(15) 0.0106(15) -0.0066(13)
C24 0.0351(19) 0.048(2) 0.0427(19) -0.0084(16) 0.0113(15) -0.0137(16)
C25 0.046(2) 0.048(2) 0.045(2) -0.0166(17) 0.0195(17) -0.0160(17)

loop_
_atom_type_symbol
_atom_type_description
_atom_type_scat_dispersion_real
_atom_type_scat_dispersion_imag
_atom_type_scat_source
C C 0.0033 0.0016 'International Tables Vol C Tables 4.2.6.8 and 6.1.1.4'
H H 0.0000 0.0000 'International Tables Vol C Tables 4.2.6.8 and 6.1.1.4'
N N 0.0061 0.0033 'International Tables Vol C Tables 4.2.6.8 and 6.1.1.4'
Ir Ir -1.4442 7.9887 'International Tables Vol C Tables 4.2.6.8 and 6.1.1.4'

loop_
_geom_angle_atom_site_label_1
_geom_angle_atom_site_label_2
_geom_angle_atom_site_label_3
_geom_angle
_geom_angle_site_symmetry_1
_geom_angle_site_symmetry_3
_geom_angle_publ_flag
N1 Ir N2 63.68(9) . . ?
N1 Ir C18 101.03(11) . . ?
N2 Ir C18 153.63(12) . . ?
N1 Ir C22 155.68(12) . . ?
N2 Ir C22 102.75(11) . . ?
C18 Ir C22 98.44(13) . . ?
N1 Ir C23 159.76(12) . . ?
N2 Ir C23 105.74(11) . . ?
C18 Ir C23 81.39(13) . . ?
C22 Ir C23 38.87(12) . . ?
N1 Ir C19 104.94(12) . . ?
N2 Ir C19 160.38(12) . . ?
C18 Ir C19 39.04(13) . . ?
C22 Ir C19 81.50(13) . . ?
C23 Ir C19 89.67(13) . . ?
C1 N1 C2 126.5(3) . . ?
C1 N1 Ir 94.32(17) . . ?
C2 N1 Ir 129.09(19) . . ?
C1 N2 C8 128.4(3) . . ?
C1 N2 Ir 94.03(18) . . ?
C8 N2 Ir 129.93(19) . . ?
C1 N3 C14 120.5(3) . . ?
C1 N3 C16 121.3(3) . . ?
C14 N3 C16 118.1(2) . . ?
N3 C1 N2 126.8(3) . . ?
N3 C1 N1 125.3(3) . . ?
N2 C1 N1 108.0(3) . . ?
C3 C2 C7 119.2(3) . . ?
C3 C2 N1 116.9(3) . . ?
C7 C2 N1 123.8(3) . . ?
C2 C3 C4 120.1(3) . . ?
C2 C3 H3 120.0 . . ?
C4 C3 H3 120.0 . . ?
C5 C4 C3 120.3(4) . . ?
C5 C4 H4 119.9 . . ?
C3 C4 H4 119.9 . . ?
C4 C5 C6 119.9(3) . . ?
C4 C5 H5 120.1 . . ?
C6 C5 H5 120.1 . . ?
C5 C6 C7 121.1(4) . . ?
C5 C6 H6 119.5 . . ?
C7 C6 H6 119.5 . . ?
C6 C7 C2 119.4(3) . . ?
C6 C7 H7 120.3 . . ?
C2 C7 H7 120.3 . . ?
C13 C8 C9 118.9(3) . . ?
C13 C8 N2 123.9(3) . . ?
C9 C8 N2 117.0(3) . . ?
C10 C9 C8 120.3(3) . . ?
C10 C9 H9 119.9 . . ?
C8 C9 H9 119.9 . . ?
C11 C10 C9 120.6(3) . . ?
C11 C10 H10 119.7 . . ?
C9 C10 H10 119.7 . . ?
C12 C11 C10 119.7(3) . . ?
C12 C11 H11 120.1 . . ?
C10 C11 H11 120.1 . . ?
C11 C12 C13 120.8(3) . . ?
C11 C12 H12 119.6 . . ?
C13 C12 H12 119.6 . . ?
C12 C13 C8 119.7(3) . . ?
C12 C13 H13 120.1 . . ?
C8 C13 H13 120.1 . . ?
N3 C14 C15 112.5(3) . . ?
N3 C14 H14A 109.1 . . ?
C15 C14 H14A 109.1 . . ?
N3 C14 H14B 109.1 . . ?
C15 C14 H14B 109.1 . . ?
H14A C14 H14B 107.8 . . ?
C14 C15 H15A 109.5 . . ?
C14 C15 H15B 109.5 . . ?
H15A C15 H15B 109.5 . . ?
C14 C15 H15C 109.5 . . ?
H15A C15 H15C 109.5 . . ?
H15B C15 H15C 109.5 . . ?
N3 C16 C17 112.2(3) . . ?
N3 C16 H16A 109.2 . . ?
C17 C16 H16A 109.2 . . ?
N3 C16 H16B 109.2 . . ?
C17 C16 H16B 109.2 . . ?
H16A C16 H16B 107.9 . . ?
C16 C17 H17A 109.5 . . ?
C16 C17 H17B 109.5 . . ?
H17A C17 H17B 109.5 . . ?
C16 C17 H17C 109.5 . . ?
H17A C17 H17C 109.5 . . ?
H17B C17 H17C 109.5 . . ?
C19 C18 C25 126.3(3) . . ?
C19 C18 Ir 71.46(18) . . ?
C25 C18 Ir 110.8(2) . . ?
C19 C18 H18 119(2) . . ?
C25 C18 H18 112(2) . . ?
Ir C18 H18 107(2) . . ?
C18 C19 C20 124.0(3) . . ?
C18 C19 Ir 69.50(18) . . ?
C20 C19 Ir 113.9(2) . . ?
C18 C19 H19 118.4(19) . . ?
C20 C19 H19 113.7(19) . . ?
Ir C19 H19 106.3(19) . . ?
C21 C20 C19 111.2(3) . . ?
C21 C20 H20A 109.4 . . ?
C19 C20 H20A 109.4 . . ?
C21 C20 H20B 109.4 . . ?
C19 C20 H20B 109.4 . . ?
H20A C20 H20B 108.0 . . ?
C22 C21 C20 112.6(3) . . ?
C22 C21 H21A 109.1 . . ?
C20 C21 H21A 109.1 . . ?
C22 C21 H21B 109.1 . . ?
C20 C21 H21B 109.1 . . ?
H21A C21 H21B 107.8 . . ?
C23 C22 C21 124.7(3) . . ?
C23 C22 Ir 70.81(17) . . ?
C21 C22 Ir 111.6(2) . . ?
C23 C22 H22 120(2) . . ?
C21 C22 H22 111(2) . . ?
Ir C22 H22 111(2) . . ?
C22 C23 C24 123.4(3) . . ?
C22 C23 Ir 70.32(18) . . ?
C24 C23 Ir 113.9(2) . . ?
C22 C23 H23 120(2) . . ?
C24 C23 H23 110(2) . . ?
Ir C23 H23 113(2) . . ?
C23 C24 C25 110.3(3) . . ?
C23 C24 H24A 109.6 . . ?
C25 C24 H24A 109.6 . . ?
C23 C24 H24B 109.6 . . ?
C25 C24 H24B 109.6 . . ?
H24A C24 H24B 108.1 . . ?
C18 C25 C24 111.6(3) . . ?
C18 C25 H25A 109.3 . . ?
C24 C25 H25A 109.3 . . ?
C18 C25 H25B 109.3 . . ?
C24 C25 H25B 109.3 . . ?
H25A C25 H25B 108.0 . . ?

loop_
_geom_bond_atom_site_label_1
_geom_bond_atom_site_label_2
_geom_bond_distance
_geom_bond_site_symmetry_2
_geom_bond_publ_flag
Ir N1 2.069(2) . ?
Ir N2 2.085(2) . ?
Ir C18 2.095(3) . ?
Ir C22 2.112(3) . ?
Ir C23 2.119(3) . ?
Ir C19 2.120(3) . ?
N1 C1 1.361(4) . ?
N1 C2 1.420(4) . ?
N2 C1 1.348(4) . ?
N2 C8 1.417(4) . ?
N3 C1 1.346(4) . ?
N3 C14 1.469(4) . ?
N3 C16 1.470(4) . ?
C2 C3 1.388(4) . ?
C2 C7 1.390(4) . ?
C3 C4 1.393(5) . ?
C3 H3 0.9400 . ?
C4 C5 1.365(5) . ?
C4 H4 0.9400 . ?
C5 C6 1.370(5) . ?
C5 H5 0.9400 . ?
C6 C7 1.387(4) . ?
C6 H6 0.9400 . ?
C7 H7 0.9400 . ?
C8 C13 1.394(4) . ?
C8 C9 1.398(4) . ?
C9 C10 1.381(4) . ?
C9 H9 0.9400 . ?
C10 C11 1.375(5) . ?
C10 H10 0.9400 . ?
C11 C12 1.373(5) . ?
C11 H11 0.9400 . ?
C12 C13 1.392(4) . ?
C12 H12 0.9400 . ?
C13 H13 0.9400 . ?
C14 C15 1.513(4) . ?
C14 H14A 0.9800 . ?
C14 H14B 0.9800 . ?
C15 H15A 0.9700 . ?
C15 H15B 0.9700 . ?
C15 H15C 0.9700 . ?
C16 C17 1.520(4) . ?
C16 H16A 0.9800 . ?
C16 H16B 0.9800 . ?
C17 H17A 0.9700 . ?
C17 H17B 0.9700 . ?
C17 H17C 0.9700 . ?
C18 C19 1.408(5) . ?
C18 C25 1.510(5) . ?
C18 H18 0.93(3) . ?
C19 C20 1.539(4) . ?
C19 H19 0.95(3) . ?
C20 C21 1.528(5) . ?
C20 H20A 0.9800 . ?
C20 H20B 0.9800 . ?
C21 C22 1.510(4) . ?
C21 H21A 0.9800 . ?
C21 H21B 0.9800 . ?
C22 C23 1.408(4) . ?
C22 H22 0.91(3) . ?
C23 C24 1.519(4) . ?
C23 H23 0.88(3) . ?
C24 C25 1.533(4) . ?
C24 H24A 0.9800 . ?
C24 H24B 0.9800 . ?
C25 H25A 0.9800 . ?
C25 H25B 0.9800 . ?

loop_
_geom_torsion_atom_site_label_1
_geom_torsion_atom_site_label_2
_geom_torsion_atom_site_label_3
_geom_torsion_atom_site_label_4
_geom_torsion
_geom_torsion_site_symmetry_1
_geom_torsion_site_symmetry_2
_geom_torsion_site_symmetry_3
_geom_torsion_site_symmetry_4
_geom_torsion_publ_flag
N2 Ir N1 C1 -0.76(17) . . . . ?
C18 Ir N1 C1 -157.98(19) . . . . ?
C22 Ir N1 C1 59.5(3) . . . . ?
C23 Ir N1 C1 -62.9(4) . . . . ?
C19 Ir N1 C1 162.11(18) . . . . ?
N2 Ir N1 C2 145.3(3) . . . . ?
C18 Ir N1 C2 -11.9(3) . . . . ?
C22 Ir N1 C2 -154.4(3) . . . . ?
C23 Ir N1 C2 83.1(4) . . . . ?
C19 Ir N1 C2 -51.8(3) . . . . ?
N1 Ir N2 C1 0.77(17) . . . . ?
C18 Ir N2 C1 59.6(3) . . . . ?
C22 Ir N2 C1 -157.72(19) . . . . ?
C23 Ir N2 C1 162.24(18) . . . . ?
C19 Ir N2 C1 -57.1(4) . . . . ?
N1 Ir N2 C8 151.2(3) . . . . ?
C18 Ir N2 C8 -149.9(3) . . . . ?
C22 Ir N2 C8 -7.3(3) . . . . ?
C23 Ir N2 C8 -47.3(3) . . . . ?
C19 Ir N2 C8 93.3(4) . . . . ?
C14 N3 C1 N2 -153.2(3) . . . . ?
C16 N3 C1 N2 25.1(5) . . . . ?
C14 N3 C1 N1 25.9(4) . . . . ?
C16 N3 C1 N1 -155.8(3) . . . . ?
C8 N2 C1 N3 26.9(5) . . . . ?
Ir N2 C1 N3 178.1(3) . . . . ?
C8 N2 C1 N1 -152.3(3) . . . . ?
Ir N2 C1 N1 -1.1(2) . . . . ?
C2 N1 C1 N3 34.5(5) . . . . ?
Ir N1 C1 N3 -178.1(3) . . . . ?
C2 N1 C1 N2 -146.3(3) . . . . ?
Ir N1 C1 N2 1.1(2) . . . . ?
C1 N1 C2 C3 -157.5(3) . . . . ?
Ir N1 C2 C3 66.3(4) . . . . ?
C1 N1 C2 C7 26.5(5) . . . . ?
Ir N1 C2 C7 -109.7(3) . . . . ?
C7 C2 C3 C4 3.1(5) . . . . ?
N1 C2 C3 C4 -173.1(3) . . . . ?
C2 C3 C4 C5 -2.5(5) . . . . ?
C3 C4 C5 C6 0.4(6) . . . . ?
C4 C5 C6 C7 1.2(6) . . . . ?
C5 C6 C7 C2 -0.6(5) . . . . ?
C3 C2 C7 C6 -1.5(5) . . . . ?
N1 C2 C7 C6 174.3(3) . . . . ?
C1 N2 C8 C13 30.4(5) . . . . ?
Ir N2 C8 C13 -110.8(3) . . . . ?
C1 N2 C8 C9 -154.4(3) . . . . ?
Ir N2 C8 C9 64.4(4) . . . . ?
C13 C8 C9 C10 2.1(5) . . . . ?
N2 C8 C9 C10 -173.3(3) . . . . ?
C8 C9 C10 C11 -1.2(5) . . . . ?
C9 C10 C11 C12 -0.3(5) . . . . ?
C10 C11 C12 C13 0.9(5) . . . . ?
C11 C12 C13 C8 0.1(5) . . . . ?
C9 C8 C13 C12 -1.6(4) . . . . ?
N2 C8 C13 C12 173.6(3) . . . . ?
C1 N3 C14 C15 120.4(3) . . . . ?
C16 N3 C14 C15 -58.0(4) . . . . ?
C1 N3 C16 C17 123.3(3) . . . . ?
C14 N3 C16 C17 -58.4(4) . . . . ?
N1 Ir C18 C19 -100.2(2) . . . . ?
N2 Ir C18 C19 -151.6(2) . . . . ?
C22 Ir C18 C19 65.2(2) . . . . ?
C23 Ir C18 C19 100.2(2) . . . . ?
N1 Ir C18 C25 137.1(2) . . . . ?
N2 Ir C18 C25 85.7(3) . . . . ?
C22 Ir C18 C25 -57.6(3) . . . . ?
C23 Ir C18 C25 -22.5(2) . . . . ?
C19 Ir C18 C25 -122.8(3) . . . . ?
C25 C18 C19 C20 -3.0(5) . . . . ?
Ir C18 C19 C20 -105.6(3) . . . . ?
C25 C18 C19 Ir 102.6(3) . . . . ?
N1 Ir C19 C18 89.2(2) . . . . ?
N2 Ir C19 C18 141.0(3) . . . . ?
C22 Ir C19 C18 -114.8(2) . . . . ?
C23 Ir C19 C18 -76.7(2) . . . . ?
N1 Ir C19 C20 -151.7(2) . . . . ?
N2 Ir C19 C20 -99.9(4) . . . . ?
C18 Ir C19 C20 119.2(3) . . . . ?
C22 Ir C19 C20 4.3(2) . . . . ?
C23 Ir C19 C20 42.5(3) . . . . ?
C18 C19 C20 C21 93.0(4) . . . . ?
Ir C19 C20 C21 12.4(4) . . . . ?
C19 C20 C21 C22 -29.6(4) . . . . ?
C20 C21 C22 C23 -47.6(4) . . . . ?
C20 C21 C22 Ir 33.5(4) . . . . ?
N1 Ir C22 C23 -152.3(2) . . . . ?
N2 Ir C22 C23 -99.4(2) . . . . ?
C18 Ir C22 C23 64.8(2) . . . . ?
C19 Ir C22 C23 100.1(2) . . . . ?
N1 Ir C22 C21 87.1(4) . . . . ?
N2 Ir C22 C21 140.0(2) . . . . ?
C18 Ir C22 C21 -55.8(3) . . . . ?
C23 Ir C22 C21 -120.7(3) . . . . ?
C19 Ir C22 C21 -20.5(2) . . . . ?
C21 C22 C23 C24 -2.7(5) . . . . ?
Ir C22 C23 C24 -106.2(3) . . . . ?
C21 C22 C23 Ir 103.5(3) . . . . ?
N1 Ir C23 C22 146.3(3) . . . . ?
N2 Ir C23 C22 90.9(2) . . . . ?
C18 Ir C23 C22 -115.1(2) . . . . ?
C19 Ir C23 C22 -76.8(2) . . . . ?
N1 Ir C23 C24 -94.9(4) . . . . ?
N2 Ir C23 C24 -150.4(2) . . . . ?
C18 Ir C23 C24 3.6(2) . . . . ?
C22 Ir C23 C24 118.7(3) . . . . ?
C19 Ir C23 C24 41.9(3) . . . . ?
C22 C23 C24 C25 97.1(4) . . . . ?
Ir C23 C24 C25 15.7(4) . . . . ?
C19 C18 C25 C24 -43.9(5) . . . . ?
Ir C18 C25 C24 37.9(4) . . . . ?
C23 C24 C25 C18 -34.6(4) . . . . ?
